data_7054542
loop_
_publ_author_name
'Ma, Zhihong'
'Fan, Dong'
'Li, Suzhen'
'Han, Zhangang'
'Li, Xiaoyan'
'Zheng, Xuezhong'
'Lin, Jin'

_publ_section_title
;
 Reactivity of a trinuclear ruthenium complex involving C--H activation
 and insertion of alkene
;
_journal_issue 2
_journal_name_full 'New J. Chem.'
_journal_page_first 1075
_journal_paper_doi 10.1039/C4NJ01382D
_journal_volume 39
_journal_year 2015
_chemical_formula_sum 'C27 H16 Br N O5 Ru2'
_chemical_formula_weight 716.46
_chemical_name_systematic
; 
 ? 
;
_space_group_IT_number 14
_symmetry_cell_setting monoclinic
_symmetry_space_group_name_Hall '-P 2ybc'
_symmetry_space_group_name_H-M 'P 1 21/c 1'
_atom_sites_solution_hydrogens geom
_atom_sites_solution_primary direct
_atom_sites_solution_secondary difmap
_audit_creation_method SHELXL-97
_cell_angle_alpha 90.00
_cell_angle_beta 114.691(2)
_cell_angle_gamma 90.00
_cell_formula_units_Z 4
_cell_length_a 13.5255(13)
_cell_length_b 12.8602(9)
_cell_length_c 15.6149(14)
_cell_measurement_reflns_used 3458
_cell_measurement_temperature 298(2)
_cell_measurement_theta_max 26.645
_cell_measurement_theta_min 2.649
_cell_volume 2467.7(4)
_computing_cell_refinement 'Bruker SMART'
_computing_data_collection 'Bruker SMART'
_computing_data_reduction 'Bruker SAINT'
_computing_molecular_graphics 'Bruker SHELXTL'
_computing_publication_material 'Bruker SHELXTL'
_computing_structure_refinement 'SHELXL-97 (Sheldrick, 1997)'
_computing_structure_solution 'SHELXS-97 (Sheldrick, 1990)'
_diffrn_ambient_temperature 298(2)
_diffrn_measured_fraction_theta_full 0.999
_diffrn_measured_fraction_theta_max 0.999
_diffrn_measurement_device_type 'CCD area detector'
_diffrn_measurement_method 'phi and omega scans'
_diffrn_radiation_monochromator graphite
_diffrn_radiation_source 'fine-focus sealed tube'
_diffrn_radiation_type MoK\a
_diffrn_radiation_wavelength 0.71073
_diffrn_reflns_av_R_equivalents 0.0498
_diffrn_reflns_av_sigmaI/netI 0.0583
_diffrn_reflns_limit_h_max 16
_diffrn_reflns_limit_h_min -15
_diffrn_reflns_limit_k_max 15
_diffrn_reflns_limit_k_min -15
_diffrn_reflns_limit_l_max 18
_diffrn_reflns_limit_l_min -15
_diffrn_reflns_number 12019
_diffrn_reflns_theta_full 25.02
_diffrn_reflns_theta_max 25.02
_diffrn_reflns_theta_min 2.65
_exptl_absorpt_coefficient_mu 2.882
_exptl_absorpt_correction_T_max 0.7057
_exptl_absorpt_correction_T_min 0.6400
_exptl_absorpt_correction_type multi-scan
_exptl_absorpt_process_details sadabs
_exptl_crystal_density_diffrn 1.928
_exptl_crystal_density_method 'not measured'
_exptl_crystal_F_000 1392
_exptl_crystal_size_max 0.17
_exptl_crystal_size_mid 0.14
_exptl_crystal_size_min 0.13
_refine_diff_density_max 1.274
_refine_diff_density_min -0.930
_refine_diff_density_rms 0.167
_refine_ls_extinction_method none
_refine_ls_goodness_of_fit_ref 1.035
_refine_ls_hydrogen_treatment mixed
_refine_ls_matrix_type full
_refine_ls_number_parameters 325
_refine_ls_number_reflns 4350
_refine_ls_number_restraints 0
_refine_ls_restrained_S_all 1.035
_refine_ls_R_factor_all 0.0687
_refine_ls_R_factor_gt 0.0443
_refine_ls_shift/su_max 0.001
_refine_ls_shift/su_mean 0.000
_refine_ls_structure_factor_coef Fsqd
_refine_ls_weighting_details 'calc w=1/[\s^2^(Fo^2^)+(0.0744P)^2^+0.0000P] where P=(Fo^2^+2Fc^2^)/3'
_refine_ls_weighting_scheme calc
_refine_ls_wR_factor_gt 0.1113
_refine_ls_wR_factor_ref 0.1280
_reflns_number_gt 3204
_reflns_number_total 4350
_reflns_threshold_expression >2sigma(I)
_cod_data_source_file c4nj01382d4.cif
_cod_data_source_block 140103f
_cod_depositor_comments
;
The following automatic conversions were performed:

'_symmetry_cell_setting' value 'Monoclinic' changed to 'monoclinic'
according to
/usr/data/users/saulius/crontab/automatic-downloads/rss-feeds/RSC/lib/dictionaries/cif_core.dic
dictionary named 'cif_core.dic' version 2.4.2 from 2011-04-26.

Automatic conversion script
Id: cif_fix_values 2827 2014-09-09 07:05:25Z andrius 

 Adding full bibliography for 7054537--7054542.cif.
;
_cod_original_sg_symbol_H-M P2(1)/c
_cod_database_code 7054542

loop_
_symmetry_equiv_pos_as_xyz
'x, y, z'
'-x, y+1/2, -z+1/2'
'-x, -y, -z'
'x, -y-1/2, z-1/2'

loop_
_atom_site_label
_atom_site_type_symbol
_atom_site_fract_x
_atom_site_fract_y
_atom_site_fract_z
_atom_site_U_iso_or_equiv
_atom_site_adp_type
_atom_site_occupancy
_atom_site_symmetry_multiplicity
_atom_site_calc_flag
_atom_site_refinement_flags
Ru1 Ru 0.87272(4) 0.81998(4) 0.73086(3) 0.03435(17) Uani 1 1 d .
Ru2 Ru 0.80754(4) 0.61060(4) 0.69224(3) 0.03342(17) Uani 1 1 d .
Br1 Br 0.65079(8) 0.47771(6) 0.46822(6) 0.0732(3) Uani 1 1 d .
N1 N 0.6667(4) 0.6656(4) 0.5637(3) 0.0355(12) Uani 1 1 d .
O1 O 1.0989(4) 0.8161(4) 0.8887(4) 0.0724(16) Uani 1 1 d .
O2 O 0.9635(5) 0.8235(5) 0.5841(4) 0.0786(18) Uani 1 1 d .
O3 O 0.9345(5) 0.5753(5) 0.5694(4) 0.0748(16) Uani 1 1 d .
O4 O 1.0026(5) 0.5762(4) 0.8755(4) 0.0688(15) Uani 1 1 d .
O5 O 0.7406(5) 0.3851(4) 0.6953(4) 0.0618(14) Uani 1 1 d .
C1 C 0.6099(6) 0.6149(5) 0.4818(4) 0.0427(16) Uani 1 1 d .
C2 C 0.5257(6) 0.6564(6) 0.4062(5) 0.0534(19) Uani 1 1 d .
H2 H 0.4907 0.6176 0.3515 0.064 Uiso 1 1 calc R
C3 C 0.4933(5) 0.7555(6) 0.4117(5) 0.0508(17) Uani 1 1 d .
H3 H 0.4354 0.7852 0.3613 0.061 Uiso 1 1 calc R
C4 C 0.5480(5) 0.8105(5) 0.4933(5) 0.0434(16) Uani 1 1 d .
H4 H 0.5267 0.8782 0.4982 0.052 Uiso 1 1 calc R
C5 C 0.6343(5) 0.7665(5) 0.5683(4) 0.0346(14) Uani 1 1 d .
C6 C 0.6940(5) 0.8212(4) 0.6582(4) 0.0352(14) Uani 1 1 d .
C7 C 0.7207(5) 0.7713(5) 0.7487(4) 0.0337(13) Uani 1 1 d .
C8 C 0.7769(5) 0.8464(5) 0.8180(4) 0.0393(15) Uani 1 1 d .
H8 H 0.8103 0.8339 0.8825 0.047 Uiso 1 1 calc R
C9 C 0.7747(5) 0.9454(5) 0.7736(4) 0.0399(15) Uani 1 1 d .
C10 C 0.7220(5) 0.9308(4) 0.6742(4) 0.0367(14) Uani 1 1 d .
C11 C 0.7103(6) 1.0160(5) 0.6123(5) 0.0425(16) Uani 1 1 d .
H11 H 0.6779 1.0075 0.5472 0.051 Uiso 1 1 calc R
C12 C 0.7488(6) 1.1116(5) 0.6526(6) 0.0537(19) Uani 1 1 d .
H12 H 0.7409 1.1681 0.6130 0.064 Uiso 1 1 calc R
C13 C 0.7990(6) 1.1276(5) 0.7498(5) 0.0524(18) Uani 1 1 d .
H13 H 0.8236 1.1936 0.7733 0.063 Uiso 1 1 calc R
C14 C 0.8125(6) 1.0460(5) 0.8113(5) 0.0491(17) Uani 1 1 d .
H14 H 0.8456 1.0566 0.8761 0.059 Uiso 1 1 calc R
C15 C 0.7036(5) 0.6615(4) 0.7603(4) 0.0345(14) Uani 1 1 d .
H15 H 0.6280 0.6436 0.7196 0.041 Uiso 1 1 calc R
C16 C 0.7282(6) 0.6291(5) 0.8612(4) 0.0433(16) Uani 1 1 d .
H16A H 0.8051 0.6394 0.9001 0.052 Uiso 1 1 calc R
H16B H 0.6880 0.6739 0.8853 0.052 Uiso 1 1 calc R
C17 C 0.6994(6) 0.5172(5) 0.8698(4) 0.0408(15) Uani 1 1 d .
C18 C 0.7791(6) 0.4432(6) 0.9121(5) 0.0567(19) Uani 1 1 d .
H18 H 0.8516 0.4640 0.9381 0.068 Uiso 1 1 calc R
C19 C 0.7558(9) 0.3403(6) 0.9173(6) 0.071(2) Uani 1 1 d .
H19 H 0.8117 0.2923 0.9447 0.085 Uiso 1 1 calc R
C20 C 0.6506(11) 0.3093(6) 0.8820(7) 0.085(3) Uani 1 1 d .
H20 H 0.6340 0.2401 0.8870 0.102 Uiso 1 1 calc R
C21 C 0.5671(8) 0.3809(7) 0.8383(6) 0.072(3) Uani 1 1 d .
H21 H 0.4949 0.3593 0.8129 0.086 Uiso 1 1 calc R
C22 C 0.5928(7) 0.4853(5) 0.8330(5) 0.0511(18) Uani 1 1 d .
H22 H 0.5374 0.5334 0.8045 0.061 Uiso 1 1 calc R
C23 C 1.0128(6) 0.8168(5) 0.8262(5) 0.0477(17) Uani 1 1 d .
C24 C 0.9288(6) 0.8216(5) 0.6393(5) 0.0517(18) Uani 1 1 d .
C25 C 0.8919(6) 0.5907(5) 0.6169(5) 0.0457(16) Uani 1 1 d .
C26 C 0.9299(6) 0.5912(5) 0.8068(5) 0.0423(15) Uani 1 1 d .
C27 C 0.7608(6) 0.4700(5) 0.6904(4) 0.0406(15) Uani 1 1 d .

loop_
_atom_site_aniso_label
_atom_site_aniso_U_11
_atom_site_aniso_U_22
_atom_site_aniso_U_33
_atom_site_aniso_U_23
_atom_site_aniso_U_13
_atom_site_aniso_U_12
Ru1 0.0335(3) 0.0329(3) 0.0352(3) 0.0028(2) 0.0129(2) 0.0012(2)
Ru2 0.0354(3) 0.0316(3) 0.0331(3) 0.0012(2) 0.0142(2) 0.0022(2)
Br1 0.0952(7) 0.0589(5) 0.0574(5) -0.0176(4) 0.0239(5) 0.0008(5)
N1 0.038(3) 0.043(3) 0.027(3) -0.005(2) 0.015(2) -0.001(2)
O1 0.045(4) 0.073(3) 0.071(4) 0.012(3) -0.003(3) -0.008(3)
O2 0.087(5) 0.092(4) 0.082(4) 0.014(3) 0.061(4) 0.006(4)
O3 0.068(4) 0.106(4) 0.068(4) -0.005(3) 0.046(3) 0.007(3)
O4 0.058(4) 0.072(3) 0.054(3) 0.016(3) 0.001(3) 0.000(3)
O5 0.083(4) 0.041(3) 0.064(4) -0.005(2) 0.032(3) -0.012(3)
C1 0.047(4) 0.052(4) 0.033(4) -0.003(3) 0.020(3) -0.005(3)
C2 0.052(5) 0.071(5) 0.031(4) -0.015(3) 0.011(3) -0.010(4)
C3 0.037(4) 0.072(5) 0.034(4) 0.004(4) 0.006(3) -0.001(4)
C4 0.042(4) 0.048(4) 0.041(4) 0.003(3) 0.018(3) 0.006(3)
C5 0.034(4) 0.045(3) 0.027(3) 0.001(3) 0.014(3) -0.002(3)
C6 0.036(4) 0.038(3) 0.030(3) 0.004(3) 0.012(3) 0.004(3)
C7 0.026(3) 0.043(3) 0.033(3) 0.002(3) 0.013(3) 0.002(3)
C8 0.043(4) 0.042(3) 0.036(4) 0.002(3) 0.019(3) 0.006(3)
C9 0.040(4) 0.038(3) 0.043(4) -0.001(3) 0.019(3) 0.004(3)
C10 0.033(4) 0.038(3) 0.041(4) -0.001(3) 0.016(3) 0.004(3)
C11 0.049(4) 0.047(4) 0.035(4) 0.009(3) 0.021(3) 0.010(3)
C12 0.059(5) 0.040(4) 0.071(5) 0.016(4) 0.035(4) 0.016(3)
C13 0.059(5) 0.036(4) 0.056(5) -0.001(3) 0.018(4) 0.004(3)
C14 0.052(5) 0.043(4) 0.052(4) -0.011(3) 0.021(3) -0.004(3)
C15 0.034(4) 0.037(3) 0.030(3) 0.001(3) 0.012(3) 0.000(3)
C16 0.050(4) 0.046(4) 0.036(4) -0.001(3) 0.021(3) -0.002(3)
C17 0.046(4) 0.053(4) 0.027(3) 0.002(3) 0.018(3) -0.004(3)
C18 0.054(5) 0.068(5) 0.043(4) 0.017(4) 0.015(4) 0.002(4)
C19 0.095(8) 0.063(5) 0.058(5) 0.025(4) 0.035(5) 0.009(5)
C20 0.154(11) 0.047(5) 0.071(6) 0.009(4) 0.064(7) -0.013(6)
C21 0.084(7) 0.086(6) 0.058(5) -0.020(5) 0.042(5) -0.047(5)
C22 0.061(5) 0.058(4) 0.040(4) 0.004(3) 0.028(4) -0.002(4)
C23 0.040(4) 0.044(4) 0.055(4) 0.005(3) 0.016(4) -0.005(3)
C24 0.050(5) 0.049(4) 0.058(5) 0.008(4) 0.024(4) 0.005(3)
C25 0.045(4) 0.052(4) 0.041(4) 0.006(3) 0.019(3) 0.006(3)
C26 0.039(4) 0.042(3) 0.044(4) 0.002(3) 0.015(3) 0.002(3)
C27 0.044(4) 0.047(4) 0.028(3) -0.004(3) 0.013(3) -0.002(3)

loop_
_atom_type_symbol
_atom_type_description
_atom_type_scat_dispersion_real
_atom_type_scat_dispersion_imag
_atom_type_scat_source
C C 0.0033 0.0016 'International Tables Vol C Tables 4.2.6.8 and 6.1.1.4'
H H 0.0000 0.0000 'International Tables Vol C Tables 4.2.6.8 and 6.1.1.4'
O O 0.0106 0.0060 'International Tables Vol C Tables 4.2.6.8 and 6.1.1.4'
N N 0.0061 0.0033 'International Tables Vol C Tables 4.2.6.8 and 6.1.1.4'
Br Br -0.2901 2.4595 'International Tables Vol C Tables 4.2.6.8 and 6.1.1.4'
Ru Ru -1.2594 0.8363 'International Tables Vol C Tables 4.2.6.8 and 6.1.1.4'

loop_
_geom_angle_atom_site_label_1
_geom_angle_atom_site_label_2
_geom_angle_atom_site_label_3
_geom_angle
C23 Ru1 C24 90.5(3)
C23 Ru1 C6 161.2(3)
C24 Ru1 C6 108.3(3)
C23 Ru1 C8 99.8(3)
C24 Ru1 C8 166.2(3)
C6 Ru1 C8 61.8(2)
C23 Ru1 C7 124.6(3)
C24 Ru1 C7 140.3(3)
C6 Ru1 C7 37.9(2)
C8 Ru1 C7 36.2(2)
C23 Ru1 C10 138.8(3)
C24 Ru1 C10 105.7(3)
C6 Ru1 C10 37.2(2)
C8 Ru1 C10 60.5(2)
C7 Ru1 C10 61.6(2)
C23 Ru1 C9 107.1(3)
C24 Ru1 C9 131.5(3)
C6 Ru1 C9 60.9(2)
C8 Ru1 C9 36.4(2)
C7 Ru1 C9 60.6(2)
C10 Ru1 C9 35.3(2)
C23 Ru1 Ru2 105.9(2)
C24 Ru1 Ru2 92.1(2)
C6 Ru1 Ru2 73.64(15)
C8 Ru1 Ru2 93.75(16)
C7 Ru1 Ru2 62.97(15)
C10 Ru1 Ru2 110.86(15)
C9 Ru1 Ru2 123.51(16)
C26 Ru2 C27 92.5(3)
C26 Ru2 C25 92.9(3)
C27 Ru2 C25 98.0(3)
C26 Ru2 C15 93.8(3)
C27 Ru2 C15 90.8(2)
C25 Ru2 C15 168.6(2)
C26 Ru2 N1 169.1(2)
C27 Ru2 N1 97.7(2)
C25 Ru2 N1 89.6(2)
C15 Ru2 N1 82.0(2)
C26 Ru2 Ru1 81.42(19)
C27 Ru2 Ru1 168.11(18)
C25 Ru2 Ru1 92.56(19)
C15 Ru2 Ru1 79.47(15)
N1 Ru2 Ru1 87.87(13)
C1 N1 C5 115.8(5)
C1 N1 Ru2 129.2(4)
C5 N1 Ru2 115.0(4)
N1 C1 C2 124.7(6)
N1 C1 Br1 118.7(5)
C2 C1 Br1 116.6(5)
C1 C2 C3 119.2(7)
C1 C2 H2 120.4
C3 C2 H2 120.4
C2 C3 C4 118.6(7)
C2 C3 H3 120.7
C4 C3 H3 120.7
C3 C4 C5 120.8(6)
C3 C4 H4 119.6
C5 C4 H4 119.6
N1 C5 C4 121.0(6)
N1 C5 C6 116.0(5)
C4 C5 C6 123.0(6)
C10 C6 C7 108.6(5)
C10 C6 C5 128.8(5)
C7 C6 C5 122.0(5)
C10 C6 Ru1 76.5(4)
C7 C6 Ru1 73.9(3)
C5 C6 Ru1 122.4(4)
C8 C7 C6 106.2(5)
C8 C7 C15 129.2(5)
C6 C7 C15 124.2(5)
C8 C7 Ru1 71.4(3)
C6 C7 Ru1 68.2(3)
C15 C7 Ru1 118.7(4)
C7 C8 C9 109.9(5)
C7 C8 Ru1 72.4(3)
C9 C8 Ru1 75.3(3)
C7 C8 H8 125.1
C9 C8 H8 125.1
Ru1 C8 H8 118.9
C10 C9 C14 120.0(6)
C10 C9 C8 107.9(5)
C14 C9 C8 132.2(6)
C10 C9 Ru1 71.6(3)
C14 C9 Ru1 126.3(5)
C8 C9 Ru1 68.3(3)
C9 C10 C11 120.0(6)
C9 C10 C6 107.0(5)
C11 C10 C6 132.9(6)
C9 C10 Ru1 73.0(4)
C11 C10 Ru1 123.9(4)
C6 C10 Ru1 66.3(3)
C12 C11 C10 117.5(6)
C12 C11 H11 121.2
C10 C11 H11 121.2
C11 C12 C13 123.1(6)
C11 C12 H12 118.4
C13 C12 H12 118.4
C14 C13 C12 120.5(6)
C14 C13 H13 119.8
C12 C13 H13 119.8
C13 C14 C9 118.8(6)
C13 C14 H14 120.6
C9 C14 H14 120.6
C7 C15 C16 114.6(5)
C7 C15 Ru2 93.6(4)
C16 C15 Ru2 120.9(4)
C7 C15 H15 108.9
C16 C15 H15 108.9
Ru2 C15 H15 108.9
C17 C16 C15 113.5(5)
C17 C16 H16A 108.9
C15 C16 H16A 108.9
C17 C16 H16B 108.9
C15 C16 H16B 108.9
H16A C16 H16B 107.7
C22 C17 C18 117.8(6)
C22 C17 C16 120.8(6)
C18 C17 C16 121.3(6)
C19 C18 C17 122.7(8)
C19 C18 H18 118.6
C17 C18 H18 118.6
C20 C19 C18 119.2(9)
C20 C19 H19 120.4
C18 C19 H19 120.4
C19 C20 C21 120.3(8)
C19 C20 H20 119.9
C21 C20 H20 119.9
C20 C21 C22 119.5(9)
C20 C21 H21 120.3
C22 C21 H21 120.3
C17 C22 C21 120.4(8)
C17 C22 H22 119.8
C21 C22 H22 119.8
O1 C23 Ru1 177.1(7)
O2 C24 Ru1 179.3(7)
O3 C25 Ru2 175.3(7)
O4 C26 Ru2 177.8(6)
O5 C27 Ru2 174.5(6)

loop_
_geom_bond_atom_site_label_1
_geom_bond_atom_site_label_2
_geom_bond_distance
Ru1 C23 1.858(8)
Ru1 C24 1.878(8)
Ru1 C6 2.200(6)
Ru1 C8 2.262(6)
Ru1 C7 2.276(6)
Ru1 C10 2.337(6)
Ru1 C9 2.355(6)
Ru1 Ru2 2.8192(7)
Ru2 C26 1.878(7)
Ru2 C27 1.912(7)
Ru2 C25 1.969(7)
Ru2 C15 2.186(6)
Ru2 N1 2.228(5)
Br1 C1 1.886(6)
N1 C1 1.353(8)
N1 C5 1.382(8)
O1 C23 1.166(8)
O2 C24 1.141(8)
O3 C25 1.129(8)
O4 C26 1.129(8)
O5 C27 1.135(7)
C1 C2 1.361(9)
C2 C3 1.362(10)
C2 H2 0.9300
C3 C4 1.372(9)
C3 H3 0.9300
C4 C5 1.382(9)
C4 H4 0.9300
C5 C6 1.473(8)
C6 C10 1.454(8)
C6 C7 1.454(8)
C7 C8 1.412(9)
C7 C15 1.454(8)
C8 C9 1.444(9)
C8 H8 0.9300
C9 C10 1.424(9)
C9 C14 1.424(9)
C10 C11 1.426(8)
C11 C12 1.380(9)
C11 H11 0.9300
C12 C13 1.395(11)
C12 H12 0.9300
C13 C14 1.382(9)
C13 H13 0.9300
C14 H14 0.9300
C15 C16 1.526(8)
C15 H15 0.9800
C16 C17 1.511(8)
C16 H16A 0.9700
C16 H16B 0.9700
C17 C22 1.373(10)
C17 C18 1.382(9)
C18 C19 1.370(11)
C18 H18 0.9300
C19 C20 1.353(14)
C19 H19 0.9300
C20 C21 1.395(13)
C20 H20 0.9300
C21 C22 1.398(10)
C21 H21 0.9300
C22 H22 0.9300

loop_
_geom_torsion_atom_site_label_1
_geom_torsion_atom_site_label_2
_geom_torsion_atom_site_label_3
_geom_torsion_atom_site_label_4
_geom_torsion
C23 Ru1 Ru2 C26 13.9(3)
C24 Ru1 Ru2 C26 105.0(3)
C6 Ru1 Ru2 C26 -146.6(3)
C8 Ru1 Ru2 C26 -87.4(3)
C7 Ru1 Ru2 C26 -107.3(3)
C10 Ru1 Ru2 C26 -147.3(3)
C9 Ru1 Ru2 C26 -109.9(3)
C23 Ru1 Ru2 C27 73.5(10)
C24 Ru1 Ru2 C27 164.7(10)
C6 Ru1 Ru2 C27 -86.9(10)
C8 Ru1 Ru2 C27 -27.8(10)
C7 Ru1 Ru2 C27 -47.6(10)
C10 Ru1 Ru2 C27 -87.6(10)
C9 Ru1 Ru2 C27 -50.2(10)
C23 Ru1 Ru2 C25 -78.7(3)
C24 Ru1 Ru2 C25 12.4(3)
C6 Ru1 Ru2 C25 120.8(3)
C8 Ru1 Ru2 C25 180.0(3)
C7 Ru1 Ru2 C25 160.1(3)
C10 Ru1 Ru2 C25 120.2(3)
C9 Ru1 Ru2 C25 157.5(3)
C23 Ru1 Ru2 C15 109.4(3)
C24 Ru1 Ru2 C15 -159.4(3)
C6 Ru1 Ru2 C15 -51.0(2)
C8 Ru1 Ru2 C15 8.1(2)
C7 Ru1 Ru2 C15 -11.7(2)
C10 Ru1 Ru2 C15 -51.7(2)
C9 Ru1 Ru2 C15 -14.3(2)
C23 Ru1 Ru2 N1 -168.3(3)
C24 Ru1 Ru2 N1 -77.1(3)
C6 Ru1 Ru2 N1 31.3(2)
C8 Ru1 Ru2 N1 90.4(2)
C7 Ru1 Ru2 N1 70.6(2)
C10 Ru1 Ru2 N1 30.6(2)
C9 Ru1 Ru2 N1 68.0(2)
C26 Ru2 N1 C1 164.2(11)
C27 Ru2 N1 C1 -37.6(6)
C25 Ru2 N1 C1 60.4(6)
C15 Ru2 N1 C1 -127.4(6)
Ru1 Ru2 N1 C1 152.9(5)
C26 Ru2 N1 C5 -14.5(14)
C27 Ru2 N1 C5 143.6(4)
C25 Ru2 N1 C5 -118.4(4)
C15 Ru2 N1 C5 53.8(4)
Ru1 Ru2 N1 C5 -25.8(4)
C5 N1 C1 C2 0.0(9)
Ru2 N1 C1 C2 -178.7(5)
C5 N1 C1 Br1 178.5(4)
Ru2 N1 C1 Br1 -0.2(8)
N1 C1 C2 C3 -0.9(11)
Br1 C1 C2 C3 -179.5(5)
C1 C2 C3 C4 0.8(11)
C2 C3 C4 C5 0.1(10)
C1 N1 C5 C4 0.9(8)
Ru2 N1 C5 C4 179.9(5)
C1 N1 C5 C6 178.5(5)
Ru2 N1 C5 C6 -2.5(6)
C3 C4 C5 N1 -1.0(10)
C3 C4 C5 C6 -178.5(6)
N1 C5 C6 C10 145.9(6)
C4 C5 C6 C10 -36.6(10)
N1 C5 C6 C7 -43.6(8)
C4 C5 C6 C7 134.0(6)
N1 C5 C6 Ru1 47.0(7)
C4 C5 C6 Ru1 -135.5(5)
C23 Ru1 C6 C10 89.8(8)
C24 Ru1 C6 C10 -92.1(4)
C8 Ru1 C6 C10 77.5(4)
C7 Ru1 C6 C10 114.3(5)
C9 Ru1 C6 C10 35.8(3)
Ru2 Ru1 C6 C10 -178.9(3)
C23 Ru1 C6 C7 -24.5(9)
C24 Ru1 C6 C7 153.6(4)
C8 Ru1 C6 C7 -36.8(3)
C10 Ru1 C6 C7 -114.3(5)
C9 Ru1 C6 C7 -78.5(4)
Ru2 Ru1 C6 C7 66.8(3)
C23 Ru1 C6 C5 -142.6(7)
C24 Ru1 C6 C5 35.5(5)
C8 Ru1 C6 C5 -154.9(5)
C7 Ru1 C6 C5 -118.1(6)
C10 Ru1 C6 C5 127.6(6)
C9 Ru1 C6 C5 163.4(5)
Ru2 Ru1 C6 C5 -51.3(4)
C10 C6 C7 C8 -7.6(7)
C5 C6 C7 C8 -179.8(5)
Ru1 C6 C7 C8 61.7(4)
C10 C6 C7 C15 179.9(6)
C5 C6 C7 C15 7.7(9)
Ru1 C6 C7 C15 -110.8(6)
C10 C6 C7 Ru1 -69.3(4)
C5 C6 C7 Ru1 118.5(6)
C23 Ru1 C7 C8 53.9(5)
C24 Ru1 C7 C8 -158.2(4)
C6 Ru1 C7 C8 -116.8(5)
C10 Ru1 C7 C8 -78.0(4)
C9 Ru1 C7 C8 -37.4(4)
Ru2 Ru1 C7 C8 145.1(4)
C23 Ru1 C7 C6 170.7(4)
C24 Ru1 C7 C6 -41.4(5)
C8 Ru1 C7 C6 116.8(5)
C10 Ru1 C7 C6 38.8(3)
C9 Ru1 C7 C6 79.4(4)
Ru2 Ru1 C7 C6 -98.1(3)
C23 Ru1 C7 C15 -71.3(5)
C24 Ru1 C7 C15 76.7(6)
C6 Ru1 C7 C15 118.1(6)
C8 Ru1 C7 C15 -125.1(6)
C10 Ru1 C7 C15 156.9(5)
C9 Ru1 C7 C15 -162.5(5)
Ru2 Ru1 C7 C15 20.0(4)
C6 C7 C8 C9 6.9(7)
C15 C7 C8 C9 178.9(6)
Ru1 C7 C8 C9 66.6(4)
C6 C7 C8 Ru1 -59.7(4)
C15 C7 C8 Ru1 112.3(6)
C23 Ru1 C8 C7 -137.5(4)
C24 Ru1 C8 C7 84.4(12)
C6 Ru1 C8 C7 38.5(3)
C10 Ru1 C8 C7 81.2(4)
C9 Ru1 C8 C7 116.8(5)
Ru2 Ru1 C8 C7 -30.7(3)
C23 Ru1 C8 C9 105.6(4)
C24 Ru1 C8 C9 -32.4(13)
C6 Ru1 C8 C9 -78.4(4)
C7 Ru1 C8 C9 -116.8(5)
C10 Ru1 C8 C9 -35.7(4)
Ru2 Ru1 C8 C9 -147.6(4)
C7 C8 C9 C10 -3.7(7)
Ru1 C8 C9 C10 61.0(4)
C7 C8 C9 C14 175.4(7)
Ru1 C8 C9 C14 -119.9(7)
C7 C8 C9 Ru1 -64.7(4)
C23 Ru1 C9 C10 158.1(4)
C24 Ru1 C9 C10 51.5(5)
C6 Ru1 C9 C10 -37.7(4)
C8 Ru1 C9 C10 -118.7(6)
C7 Ru1 C9 C10 -81.4(4)
Ru2 Ru1 C9 C10 -78.7(4)
C23 Ru1 C9 C14 43.9(6)
C24 Ru1 C9 C14 -62.7(7)
C6 Ru1 C9 C14 -151.9(6)
C8 Ru1 C9 C14 127.2(8)
C7 Ru1 C9 C14 164.4(7)
C10 Ru1 C9 C14 -114.2(7)
Ru2 Ru1 C9 C14 167.1(5)
C23 Ru1 C9 C8 -83.3(4)
C24 Ru1 C9 C8 170.2(4)
C6 Ru1 C9 C8 80.9(4)
C7 Ru1 C9 C8 37.3(4)
C10 Ru1 C9 C8 118.7(6)
Ru2 Ru1 C9 C8 39.9(4)
C14 C9 C10 C11 2.1(9)
C8 C9 C10 C11 -178.7(6)
Ru1 C9 C10 C11 -119.8(6)
C14 C9 C10 C6 179.7(6)
C8 C9 C10 C6 -1.1(7)
Ru1 C9 C10 C6 57.8(4)
C14 C9 C10 Ru1 121.9(6)
C8 C9 C10 Ru1 -58.9(4)
C7 C6 C10 C9 5.4(7)
C5 C6 C10 C9 177.0(6)
Ru1 C6 C10 C9 -62.1(4)
C7 C6 C10 C11 -177.4(6)
C5 C6 C10 C11 -5.9(11)
Ru1 C6 C10 C11 115.0(7)
C7 C6 C10 Ru1 67.5(4)
C5 C6 C10 Ru1 -120.9(7)
C23 Ru1 C10 C9 -32.8(6)
C24 Ru1 C10 C9 -142.5(4)
C6 Ru1 C10 C9 117.9(5)
C8 Ru1 C10 C9 36.7(4)
C7 Ru1 C10 C9 78.3(4)
Ru2 Ru1 C10 C9 119.0(3)
C23 Ru1 C10 C11 82.4(6)
C24 Ru1 C10 C11 -27.3(6)
C6 Ru1 C10 C11 -127.0(7)
C8 Ru1 C10 C11 151.9(6)
C7 Ru1 C10 C11 -166.5(6)
C9 Ru1 C10 C11 115.2(7)
Ru2 Ru1 C10 C11 -125.9(5)
C23 Ru1 C10 C6 -150.7(4)
C24 Ru1 C10 C6 99.7(4)
C8 Ru1 C10 C6 -81.1(4)
C7 Ru1 C10 C6 -39.5(3)
C9 Ru1 C10 C6 -117.9(5)
Ru2 Ru1 C10 C6 1.1(3)
C9 C10 C11 C12 -1.8(9)
C6 C10 C11 C12 -178.6(7)
Ru1 C10 C11 C12 -90.7(7)
C10 C11 C12 C13 0.8(10)
C11 C12 C13 C14 -0.1(11)
C12 C13 C14 C9 0.3(11)
C10 C9 C14 C13 -1.3(10)
C8 C9 C14 C13 179.7(7)
Ru1 C9 C14 C13 87.1(8)
C8 C7 C15 C16 14.6(9)
C6 C7 C15 C16 -174.7(6)
Ru1 C7 C15 C16 103.3(5)
C8 C7 C15 Ru2 -111.8(6)
C6 C7 C15 Ru2 58.9(6)
Ru1 C7 C15 Ru2 -23.1(4)
C26 Ru2 C15 C7 97.0(4)
C27 Ru2 C15 C7 -170.5(4)
C25 Ru2 C15 C7 -29.6(15)
N1 Ru2 C15 C7 -72.9(4)
Ru1 Ru2 C15 C7 16.4(3)
C26 Ru2 C15 C16 -24.6(5)
C27 Ru2 C15 C16 67.9(5)
C25 Ru2 C15 C16 -151.1(12)
N1 Ru2 C15 C16 165.6(5)
Ru1 Ru2 C15 C16 -105.1(5)
C7 C15 C16 C17 174.3(5)
Ru2 C15 C16 C17 -75.0(7)
C15 C16 C17 C22 -68.3(8)
C15 C16 C17 C18 109.7(7)
C22 C17 C18 C19 1.0(10)
C16 C17 C18 C19 -177.0(6)
C17 C18 C19 C20 -1.8(12)
C18 C19 C20 C21 2.0(13)
C19 C20 C21 C22 -1.4(13)
C18 C17 C22 C21 -0.4(10)
C16 C17 C22 C21 177.7(6)
C20 C21 C22 C17 0.6(11)
C24 Ru1 C23 O1 163(12)
C6 Ru1 C23 O1 -19(13)
C8 Ru1 C23 O1 -8(12)
C7 Ru1 C23 O1 -37(12)
C10 Ru1 C23 O1 48(12)
C9 Ru1 C23 O1 29(12)
Ru2 Ru1 C23 O1 -104(12)
C23 Ru1 C24 O2 -59(65)
C6 Ru1 C24 O2 121(65)
C8 Ru1 C24 O2 79(65)
C7 Ru1 C24 O2 147(65)
C10 Ru1 C24 O2 82(65)
C9 Ru1 C24 O2 54(65)
Ru2 Ru1 C24 O2 -165(65)
C26 Ru2 C25 O3 139(8)
C27 Ru2 C25 O3 46(8)
C15 Ru2 C25 O3 -95(8)
N1 Ru2 C25 O3 -52(8)
Ru1 Ru2 C25 O3 -140(8)
C27 Ru2 C26 O4 2(17)
C25 Ru2 C26 O4 -96(17)
C15 Ru2 C26 O4 93(17)
N1 Ru2 C26 O4 160(16)
Ru1 Ru2 C26 O4 172(17)
C26 Ru2 C27 O5 -8(6)
C25 Ru2 C27 O5 86(6)
C15 Ru2 C27 O5 -101(6)
N1 Ru2 C27 O5 176(6)
Ru1 Ru2 C27 O5 -66(7)
